data_7220015
loop_
_publ_author_name
'Zhang, Hong-Mei'
'Yang, Jin'
'Liu, Ying-Ying'
'Kang, Da-Wei'
'Ma, Jian-Fang'

_publ_section_title
;
 A family of coordination polymers assembled with a flexible
 hexacarboxylate ligand and auxiliary N-donor ligands: syntheses,
 structures, and physical properties
;
_journal_issue 16
_journal_name_full CrystEngComm
_journal_page_first 3181
_journal_paper_doi 10.1039/C5CE00181A
_journal_volume 17
_journal_year 2015
_chemical_formula_moiety 'C79 H58 Co2 N4 Na O19.50'
_chemical_formula_sum 'C79 H58 Co2 N4 Na O19.5'
_chemical_formula_weight 1516.14
_chemical_name_systematic
;
 ?
;
_space_group_IT_number 14
_symmetry_cell_setting monoclinic
_symmetry_space_group_name_Hall '-P 2yn'
_symmetry_space_group_name_H-M 'P 1 21/n 1'
_atom_sites_solution_hydrogens geom
_atom_sites_solution_primary direct
_atom_sites_solution_secondary difmap
_audit_creation_method SHELXL-97
_audit_update_record
;
2015-03-04 deposited with the CCDC.
2015-03-16 downloaded from the CCDC.
;
_cell_angle_alpha 90.00
_cell_angle_beta 100.673(5)
_cell_angle_gamma 90.00
_cell_formula_units_Z 4
_cell_length_a 14.3700(12)
_cell_length_b 28.431(2)
_cell_length_c 17.883(2)
_cell_measurement_reflns_used 6952
_cell_measurement_temperature 293(2)
_cell_measurement_theta_max 29.2077
_cell_measurement_theta_min 2.8972
_cell_volume 7179.8(11)
_computing_cell_refinement 'CrysAlisPro(1.171.35.21) (Agilent Tech., 2012)'
_computing_data_collection 'CrysAlisPro(1.171.35.21) (Agilent Tech., 2012)'
_computing_data_reduction 'CrysAlisPro(1.171.35.21) (Agilent Tech., 2012)'
_computing_structure_refinement 'SHELXL-97 (Sheldrick, 2008)'
_computing_structure_solution 'SHELXS-97 (Sheldrick, 2008)'
_diffrn_ambient_temperature 293(2)
_diffrn_detector_area_resol_mean 10.0
_diffrn_measured_fraction_theta_full 0.990
_diffrn_measured_fraction_theta_max 0.991
_diffrn_measurement_device_type 'Oxford Diffraction Gemini R Ultra'
_diffrn_measurement_method '\w scan'
_diffrn_radiation_monochromator graphite
_diffrn_radiation_source 'fine-focus sealed tube'
_diffrn_radiation_type MoK\a
_diffrn_radiation_wavelength 0.71069
_diffrn_reflns_av_R_equivalents 0.0720
_diffrn_reflns_av_sigmaI/netI 0.0812
_diffrn_reflns_limit_h_max 17
_diffrn_reflns_limit_h_min -16
_diffrn_reflns_limit_k_max 34
_diffrn_reflns_limit_k_min -27
_diffrn_reflns_limit_l_max 19
_diffrn_reflns_limit_l_min -21
_diffrn_reflns_number 45779
_diffrn_reflns_theta_full 25.00
_diffrn_reflns_theta_max 25.35
_diffrn_reflns_theta_min 2.99
_exptl_absorpt_coefficient_mu 0.546
_exptl_absorpt_correction_T_max 0.8802
_exptl_absorpt_correction_T_min 0.8667
_exptl_absorpt_process_details
; 
CrysAlis (Oxford Diffraction, 2006)
;
_exptl_crystal_colour pink
_exptl_crystal_density_diffrn 1.403
_exptl_crystal_density_method 'not measured'
_exptl_crystal_description block
_exptl_crystal_F_000 3124
_exptl_crystal_size_max 0.27
_exptl_crystal_size_mid 0.26
_exptl_crystal_size_min 0.24
_refine_diff_density_max 0.947
_refine_diff_density_min -0.306
_refine_diff_density_rms 0.067
_refine_ls_extinction_method none
_refine_ls_goodness_of_fit_ref 1.029
_refine_ls_hydrogen_treatment constr
_refine_ls_matrix_type full
_refine_ls_number_parameters 977
_refine_ls_number_reflns 13032
_refine_ls_number_restraints 30
_refine_ls_restrained_S_all 1.029
_refine_ls_R_factor_all 0.1142
_refine_ls_R_factor_gt 0.0613
_refine_ls_shift/su_max 0.102
_refine_ls_shift/su_mean 0.001
_refine_ls_structure_factor_coef Fsqd
_refine_ls_weighting_details 'calc w=1/[\s^2^(Fo^2^)+(0.0763P)^2^+0.0000P] where P=(Fo^2^+2Fc^2^)/3'
_refine_ls_weighting_scheme calc
_refine_ls_wR_factor_gt 0.1348
_refine_ls_wR_factor_ref 0.1598
_reflns_number_gt 8026
_reflns_number_total 13032
_reflns_threshold_expression >2\s(I)
_cod_data_source_file c5ce00181a2.cif
_cod_data_source_block Compound-6
_cod_depositor_comments 'Adding full bibliography for 7220010--7220018.cif.'
_cod_original_cell_volume 7179.8(13)
_cod_original_sg_symbol_H-M 'P 21/n'
_cod_original_formula_sum 'C79 H58 Co2 N4 Na O19.50'
_cod_database_code 7220015

loop_
_symmetry_equiv_pos_as_xyz
'x, y, z'
'-x+1/2, y+1/2, -z+1/2'
'-x, -y, -z'
'x-1/2, -y-1/2, z-1/2'

loop_
_atom_site_label
_atom_site_type_symbol
_atom_site_fract_x
_atom_site_fract_y
_atom_site_fract_z
_atom_site_U_iso_or_equiv
_atom_site_adp_type
_atom_site_occupancy
_atom_site_symmetry_multiplicity
_atom_site_calc_flag
_atom_site_refinement_flags
Co1 Co 0.13656(4) 0.134658(18) 0.44267(3) 0.03640(16) Uani 1 1 d .
Co2 Co 0.51161(3) 0.149202(18) 0.53366(3) 0.03452(16) Uani 1 1 d .
Na1 Na 0.33179(9) 0.16695(5) 1.39110(8) 0.0363(4) Uani 1 1 d .
C1 C 0.2620(3) 0.03582(13) 0.9253(2) 0.0322(9) Uani 1 1 d .
C2 C 0.2247(2) -0.00889(13) 0.9313(2) 0.0338(9) Uani 1 1 d .
C3 C 0.2652(3) -0.03882(13) 0.9909(2) 0.0342(9) Uani 1 1 d .
C4 C 0.3462(3) -0.02511(13) 1.0418(2) 0.0348(9) Uani 1 1 d .
C5 C 0.3868(2) 0.01924(13) 1.0333(2) 0.0335(9) Uani 1 1 d .
C6 C 0.3433(3) 0.05004(13) 0.9764(2) 0.0341(9) Uani 1 1 d .
C7 C 0.2118(3) 0.06968(15) 0.8668(2) 0.0419(10) Uani 1 1 d .
H7A H 0.1464 0.0601 0.8504 0.050 Uiso 1 1 calc R
H7B H 0.2126 0.1010 0.8883 0.050 Uiso 1 1 calc R
C8 C 0.1411(3) -0.02576(15) 0.8739(2) 0.0410(10) Uani 1 1 d .
H8A H 0.1403 -0.0106 0.8252 0.049 Uiso 1 1 calc R
H8B H 0.1447 -0.0595 0.8671 0.049 Uiso 1 1 calc R
C9 C 0.2157(3) -0.08538(13) 0.9987(2) 0.0403(10) Uani 1 1 d .
H9A H 0.2373 -0.0987 1.0489 0.048 Uiso 1 1 calc R
H9B H 0.1477 -0.0809 0.9912 0.048 Uiso 1 1 calc R
C10 C 0.3899(3) -0.05706(13) 1.1063(2) 0.0443(10) Uani 1 1 d .
H10A H 0.4501 -0.0444 1.1321 0.053 Uiso 1 1 calc R
H10B H 0.3483 -0.0600 1.1430 0.053 Uiso 1 1 calc R
C11 C 0.4752(3) 0.03393(15) 1.0873(2) 0.0410(10) Uani 1 1 d .
H11A H 0.5205 0.0083 1.0940 0.049 Uiso 1 1 calc R
H11B H 0.5039 0.0606 1.0664 0.049 Uiso 1 1 calc R
C12 C 0.3815(3) 0.09900(13) 0.9714(2) 0.0434(10) Uani 1 1 d .
H12A H 0.4499 0.0983 0.9767 0.052 Uiso 1 1 calc R
H12B H 0.3548 0.1132 0.9229 0.052 Uiso 1 1 calc R
C13 C 0.2278(3) 0.10180(14) 0.7472(2) 0.0385(10) Uani 1 1 d .
C14 C 0.1493(3) 0.12999(16) 0.7456(3) 0.0504(11) Uani 1 1 d .
H14 H 0.1131 0.1276 0.7835 0.060 Uiso 1 1 calc R
C15 C 0.1254(3) 0.16182(16) 0.6868(3) 0.0541(12) Uani 1 1 d .
H15 H 0.0725 0.1808 0.6854 0.065 Uiso 1 1 calc R
C16 C 0.1783(3) 0.16610(15) 0.6299(3) 0.0446(11) Uani 1 1 d .
H16 H 0.1618 0.1882 0.5914 0.054 Uiso 1 1 calc R
C17 C 0.2559(3) 0.13723(13) 0.6308(2) 0.0355(9) Uani 1 1 d .
C18 C 0.2808(3) 0.10502(14) 0.6900(2) 0.0378(10) Uani 1 1 d .
H18 H 0.3332 0.0856 0.6911 0.045 Uiso 1 1 calc R
C19 C 0.3124(3) 0.14117(13) 0.5689(2) 0.0340(9) Uani 1 1 d .
C20 C -0.0256(3) -0.03376(15) 0.8664(2) 0.0425(10) Uani 1 1 d .
C21 C -0.1001(3) -0.02954(19) 0.9041(3) 0.0676(15) Uani 1 1 d .
H21 H -0.0927 -0.0134 0.9501 0.081 Uiso 1 1 calc R
C22 C -0.1867(3) -0.0497(2) 0.8728(3) 0.0822(19) Uani 1 1 d .
H22 H -0.2371 -0.0477 0.8987 0.099 Uiso 1 1 calc R
C23 C -0.1986(3) -0.07244(18) 0.8042(3) 0.0581(13) Uani 1 1 d .
H23 H -0.2568 -0.0857 0.7836 0.070 Uiso 1 1 calc R
C24 C -0.1250(3) -0.07563(14) 0.7660(2) 0.0394(10) Uani 1 1 d .
C25 C -0.0380(3) -0.05630(14) 0.7975(2) 0.0404(10) Uani 1 1 d .
H25 H 0.0123 -0.0586 0.7717 0.049 Uiso 1 1 calc R
C26 C -0.1382(3) -0.09879(14) 0.6892(2) 0.0429(11) Uani 1 1 d .
C27 C 0.1949(3) -0.15858(13) 0.9311(2) 0.0411(10) Uani 1 1 d .
C28 C 0.2039(3) -0.18204(15) 0.8652(3) 0.0518(11) Uani 1 1 d .
H28 H 0.2369 -0.1684 0.8306 0.062 Uiso 1 1 calc R
C29 C 0.1638(4) -0.22583(16) 0.8511(3) 0.0582(13) Uani 1 1 d .
H29 H 0.1688 -0.2415 0.8064 0.070 Uiso 1 1 calc R
C30 C 0.1164(3) -0.24657(15) 0.9026(3) 0.0508(12) Uani 1 1 d .
H30 H 0.0894 -0.2762 0.8926 0.061 Uiso 1 1 calc R
C31 C 0.1088(3) -0.22368(13) 0.9687(2) 0.0391(10) Uani 1 1 d .
C32 C 0.1459(3) -0.17904(13) 0.9832(2) 0.0405(10) Uani 1 1 d .
H32 H 0.1384 -0.1630 1.0270 0.049 Uiso 1 1 calc R
C33 C 0.4249(3) -0.13987(13) 1.1230(2) 0.0382(10) Uani 1 1 d .
C34 C 0.3800(3) -0.18176(14) 1.0995(2) 0.0415(10) Uani 1 1 d .
H34 H 0.3316 -0.1823 1.0570 0.050 Uiso 1 1 calc R
C35 C 0.4068(3) -0.22288(14) 1.1390(2) 0.0394(10) Uani 1 1 d .
C36 C 0.4757(3) -0.22086(16) 1.2032(3) 0.0591(14) Uani 1 1 d .
H36 H 0.4945 -0.2482 1.2304 0.071 Uiso 1 1 calc R
C37 C 0.5170(4) -0.17870(16) 1.2276(3) 0.0667(16) Uani 1 1 d .
H37 H 0.5626 -0.1777 1.2719 0.080 Uiso 1 1 calc R
C38 C 0.4921(3) -0.13804(15) 1.1880(3) 0.0517(12) Uani 1 1 d .
H38 H 0.5205 -0.1096 1.2049 0.062 Uiso 1 1 calc R
C39 C 0.3558(3) -0.26847(15) 1.1138(2) 0.0414(10) Uani 1 1 d .
C40 C 0.4675(3) 0.19954(14) 1.1856(3) 0.0484(11) Uani 1 1 d .
C41 C 0.4062(3) 0.16828(14) 1.1429(3) 0.0447(11) Uani 1 1 d .
H41 H 0.3581 0.1544 1.1636 0.054 Uiso 1 1 calc R
C42 C 0.4159(3) 0.15742(14) 1.0693(3) 0.0449(11) Uani 1 1 d .
C43 C 0.4865(4) 0.17881(17) 1.0384(3) 0.0678(15) Uani 1 1 d .
H43 H 0.4922 0.1724 0.9884 0.081 Uiso 1 1 calc R
C44 C 0.5479(4) 0.20943(19) 1.0811(3) 0.0818(19) Uani 1 1 d .
H44 H 0.5951 0.2238 1.0599 0.098 Uiso 1 1 calc R
C45 C 0.5405(4) 0.21911(17) 1.1550(3) 0.0653(14) Uani 1 1 d .
H45 H 0.5845 0.2388 1.1845 0.078 Uiso 1 1 calc R
C46 C 0.4522(3) 0.21064(15) 1.2632(3) 0.0480(11) Uani 1 1 d .
C47 C 0.5674(3) 0.10070(13) 1.3356(2) 0.0363(9) Uani 1 1 d .
C48 C 0.4993(3) 0.08129(13) 1.2788(2) 0.0336(9) Uani 1 1 d .
H48 H 0.4368 0.0791 1.2856 0.040 Uiso 1 1 calc R
C49 C 0.5240(3) 0.06518(14) 1.2121(2) 0.0378(10) Uani 1 1 d .
C50 C 0.6174(3) 0.06912(16) 1.2014(3) 0.0510(12) Uani 1 1 d .
H50 H 0.6346 0.0583 1.1569 0.061 Uiso 1 1 calc R
C51 C 0.6838(3) 0.08936(19) 1.2580(3) 0.0595(13) Uani 1 1 d .
H51 H 0.7459 0.0925 1.2506 0.071 Uiso 1 1 calc R
C52 C 0.6605(3) 0.10481(16) 1.3243(3) 0.0501(12) Uani 1 1 d .
H52 H 0.7065 0.1180 1.3619 0.060 Uiso 1 1 calc R
C53 C 0.5422(3) 0.11724(13) 1.4081(2) 0.0361(9) Uani 1 1 d .
C54 C 0.0609(3) -0.24743(14) 1.0270(3) 0.0421(10) Uani 1 1 d .
C55 C 0.6359(3) 0.22493(16) 0.6321(3) 0.0569(13) Uani 1 1 d .
H55 H 0.6015 0.2472 0.6002 0.068 Uiso 1 1 calc R
C56 C 0.7075(4) 0.24033(19) 0.6908(3) 0.0697(15) Uani 1 1 d .
H56 H 0.7195 0.2723 0.6977 0.084 Uiso 1 1 calc R
C57 C 0.7586(4) 0.2091(2) 0.7370(3) 0.0720(16) Uani 1 1 d .
H57 H 0.8062 0.2194 0.7760 0.086 Uiso 1 1 calc R
C58 C 0.7404(3) 0.16043(19) 0.7266(3) 0.0550(13) Uani 1 1 d .
C59 C 0.6676(3) 0.14789(15) 0.6666(2) 0.0408(10) Uani 1 1 d .
C60 C 0.6448(3) 0.09920(14) 0.6525(2) 0.0403(10) Uani 1 1 d .
C61 C 0.6970(3) 0.06445(18) 0.6981(3) 0.0535(12) Uani 1 1 d .
C62 C 0.7719(3) 0.0788(2) 0.7575(3) 0.0709(16) Uani 1 1 d .
H62 H 0.8071 0.0561 0.7877 0.085 Uiso 1 1 calc R
C63 C 0.7926(3) 0.1238(2) 0.7706(3) 0.0685(16) Uani 1 1 d .
H63 H 0.8424 0.1319 0.8095 0.082 Uiso 1 1 calc R
C64 C 0.6703(4) 0.01746(19) 0.6805(3) 0.0681(15) Uani 1 1 d .
H64 H 0.7030 -0.0069 0.7086 0.082 Uiso 1 1 calc R
C65 C 0.5979(4) 0.00758(17) 0.6235(3) 0.0668(14) Uani 1 1 d .
H65 H 0.5799 -0.0234 0.6124 0.080 Uiso 1 1 calc R
C66 C 0.5499(3) 0.04432(15) 0.5811(3) 0.0543(12) Uani 1 1 d .
H66 H 0.5001 0.0371 0.5416 0.065 Uiso 1 1 calc R
C67 C 0.2336(4) 0.03741(17) 0.4927(3) 0.0626(14) Uani 1 1 d .
H67 H 0.2789 0.0456 0.4640 0.075 Uiso 1 1 calc R
C68 C 0.2428(5) -0.0058(2) 0.5314(4) 0.090(2) Uani 1 1 d .
H68 H 0.2935 -0.0255 0.5283 0.108 Uiso 1 1 calc R
C69 C 0.1778(5) -0.0185(2) 0.5733(4) 0.0856(19) Uani 1 1 d .
H69 H 0.1834 -0.0471 0.5989 0.103 Uiso 1 1 calc R
C70 C 0.1033(4) 0.01107(18) 0.5780(3) 0.0654(15) Uani 1 1 d .
C71 C 0.0986(3) 0.05386(15) 0.5378(2) 0.0494(12) Uani 1 1 d .
C72 C 0.0241(3) 0.08663(16) 0.5410(3) 0.0501(11) Uani 1 1 d .
C73 C -0.0455(4) 0.0752(2) 0.5841(3) 0.0761(16) Uani 1 1 d .
C74 C -0.0394(5) 0.0317(3) 0.6234(4) 0.092(2) Uani 1 1 d .
H74 H -0.0852 0.0244 0.6522 0.110 Uiso 1 1 calc R
C75 C 0.0286(5) 0.0015(2) 0.6206(3) 0.086(2) Uani 1 1 d .
H75 H 0.0292 -0.0268 0.6466 0.104 Uiso 1 1 calc R
C76 C -0.0451(4) 0.1569(2) 0.5041(3) 0.0739(16) Uani 1 1 d .
H76 H -0.0458 0.1849 0.4773 0.089 Uiso 1 1 calc R
C77 C -0.1170(5) 0.1486(3) 0.5448(5) 0.112(3) Uani 1 1 d .
H77 H -0.1647 0.1708 0.5449 0.135 Uiso 1 1 calc R
C78 C -0.1167(5) 0.1080(3) 0.5841(5) 0.118(3) Uani 1 1 d .
H78 H -0.1647 0.1020 0.6113 0.142 Uiso 1 1 calc R
O1 O 0.05779(18) -0.01391(10) 0.90258(16) 0.0492(8) Uani 1 1 d .
O2 O 0.2397(2) -0.11588(9) 0.94111(17) 0.0485(7) Uani 1 1 d .
O3 O 0.4036(2) -0.10192(9) 1.07385(16) 0.0470(7) Uani 1 1 d .
O4 O 0.45217(17) 0.04642(10) 1.15928(15) 0.0432(7) Uani 1 1 d .
O5 O 0.3544(2) 0.12476(10) 1.03236(18) 0.0535(8) Uani 1 1 d .
O6 O 0.2601(2) 0.06956(10) 0.80340(16) 0.0482(7) Uani 1 1 d .
O7 O -0.0675(2) -0.10103(11) 0.65667(17) 0.0531(8) Uani 1 1 d .
O8 O -0.2163(2) -0.11337(12) 0.65805(18) 0.0625(9) Uani 1 1 d .
O9 O 0.46055(18) 0.11073(9) 1.42321(15) 0.0390(6) Uani 1 1 d .
O10 O 0.60509(19) 0.13798(10) 1.45581(17) 0.0480(7) Uani 1 1 d .
O11 O 0.3911(2) 0.19142(11) 1.29012(18) 0.0603(9) Uani 1 1 d .
O12 O 0.5072(2) 0.24347(12) 1.2980(2) 0.0746(10) Uani 1 1 d .
H12 H 0.4948 0.2478 1.3404 0.112 Uiso 1 1 calc R
O13 O 0.0445(2) -0.22291(10) 1.08184(19) 0.0577(8) Uani 1 1 d .
O14 O 0.0411(2) -0.29011(9) 1.01995(16) 0.0472(7) Uani 1 1 d .
O15 O 0.40083(18) 0.13492(9) 0.58763(15) 0.0412(7) Uani 1 1 d .
O16 O 0.27130(18) 0.15067(10) 0.50268(15) 0.0419(7) Uani 1 1 d .
O17 O 0.2712(2) -0.27102(11) 1.1151(2) 0.0708(10) Uani 1 1 d .
O18 O 0.4050(2) -0.30024(10) 1.09142(19) 0.0569(9) Uani 1 1 d .
N1 N 0.5724(2) 0.08910(11) 0.59473(19) 0.0406(8) Uani 1 1 d .
N2 N 0.6152(2) 0.17966(12) 0.6202(2) 0.0429(8) Uani 1 1 d .
N3 N 0.1638(2) 0.06651(12) 0.4953(2) 0.0429(9) Uani 1 1 d .
N4 N 0.0239(2) 0.12686(13) 0.5016(2) 0.0490(9) Uani 1 1 d .
O1W O 0.1173(7) -0.1299(3) 0.6777(6) 0.119(3) Uani 0.50 1 d PU
O19 O 0.0231(5) 0.1317(2) 0.9057(4) 0.0726(19) Uani 0.50 1 d PU
C80 C 0.0546(9) 0.1176(4) 0.9735(8) 0.089(4) Uani 0.50 1 d PU
C79 C 0.1170(11) 0.1505(6) 1.0287(10) 0.120(5) Uani 0.50 1 d PU
O2W O -0.2466(17) 0.2591(9) 0.3850(16) 0.154(8) Uani 0.25 1 d PU
O3W O -0.2812(17) 0.2323(9) 0.4540(16) 0.154(8) Uiso 0.25 1 d P

loop_
_atom_site_aniso_label
_atom_site_aniso_U_11
_atom_site_aniso_U_22
_atom_site_aniso_U_33
_atom_site_aniso_U_23
_atom_site_aniso_U_13
_atom_site_aniso_U_12
Co1 0.0419(3) 0.0391(3) 0.0293(3) 0.0029(2) 0.0094(2) -0.0015(2)
Co2 0.0403(3) 0.0347(3) 0.0280(3) -0.0025(2) 0.0049(2) 0.0018(2)
Na1 0.0370(7) 0.0416(8) 0.0304(9) 0.0028(7) 0.0068(6) 0.0012(6)
C1 0.044(2) 0.034(2) 0.023(2) -0.0028(17) 0.0175(17) -0.0034(17)
C2 0.039(2) 0.041(2) 0.026(2) -0.0079(18) 0.0153(17) -0.0022(17)
C3 0.044(2) 0.035(2) 0.028(2) -0.0069(18) 0.0174(18) -0.0064(17)
C4 0.048(2) 0.034(2) 0.025(2) -0.0050(17) 0.0162(18) -0.0011(18)
C5 0.038(2) 0.040(2) 0.026(2) -0.0097(18) 0.0167(17) -0.0014(17)
C6 0.046(2) 0.033(2) 0.028(2) -0.0069(18) 0.0201(18) -0.0066(17)
C7 0.053(2) 0.048(2) 0.028(2) -0.002(2) 0.0174(19) -0.002(2)
C8 0.046(2) 0.051(2) 0.029(2) -0.0079(19) 0.0125(19) -0.0064(19)
C9 0.057(2) 0.034(2) 0.033(2) -0.0051(19) 0.0181(19) -0.0101(19)
C10 0.061(3) 0.039(2) 0.032(3) -0.0051(19) 0.007(2) 0.000(2)
C11 0.041(2) 0.047(2) 0.038(3) -0.013(2) 0.0152(19) -0.0079(18)
C12 0.061(3) 0.038(2) 0.035(3) -0.0066(19) 0.019(2) -0.013(2)
C13 0.048(2) 0.040(2) 0.029(2) 0.0019(19) 0.0095(19) 0.0037(19)
C14 0.061(3) 0.058(3) 0.038(3) 0.004(2) 0.027(2) 0.003(2)
C15 0.058(3) 0.059(3) 0.049(3) 0.006(2) 0.016(2) 0.020(2)
C16 0.053(2) 0.045(2) 0.037(3) 0.007(2) 0.011(2) 0.008(2)
C17 0.039(2) 0.040(2) 0.027(2) -0.0042(18) 0.0039(18) -0.0057(18)
C18 0.044(2) 0.043(2) 0.025(2) -0.0009(18) 0.0043(19) 0.0024(18)
C19 0.042(2) 0.033(2) 0.027(2) 0.0003(17) 0.0059(18) -0.0031(17)
C20 0.042(2) 0.053(3) 0.035(3) -0.009(2) 0.013(2) -0.0011(19)
C21 0.059(3) 0.100(4) 0.048(3) -0.032(3) 0.020(3) -0.001(3)
C22 0.046(3) 0.144(5) 0.063(4) -0.033(4) 0.026(3) -0.004(3)
C23 0.039(2) 0.084(4) 0.052(3) -0.006(3) 0.009(2) -0.007(2)
C24 0.042(2) 0.041(2) 0.034(2) 0.0014(19) 0.0040(19) -0.0016(18)
C25 0.043(2) 0.052(2) 0.028(2) -0.004(2) 0.0116(18) -0.0069(19)
C26 0.054(3) 0.038(2) 0.035(3) 0.0058(19) 0.002(2) -0.007(2)
C27 0.052(2) 0.034(2) 0.037(3) -0.0009(19) 0.008(2) -0.0096(19)
C28 0.070(3) 0.051(3) 0.039(3) -0.002(2) 0.022(2) -0.015(2)
C29 0.091(3) 0.047(3) 0.039(3) -0.012(2) 0.020(3) -0.017(3)
C30 0.075(3) 0.040(2) 0.037(3) -0.009(2) 0.010(2) -0.016(2)
C31 0.050(2) 0.033(2) 0.033(2) 0.0020(19) 0.0036(19) -0.0081(18)
C32 0.050(2) 0.038(2) 0.034(2) -0.0025(19) 0.008(2) -0.0081(19)
C33 0.043(2) 0.037(2) 0.035(2) 0.0012(19) 0.0100(19) 0.0002(18)
C34 0.048(2) 0.043(2) 0.032(2) -0.005(2) 0.0042(19) -0.0055(19)
C35 0.040(2) 0.044(2) 0.035(2) -0.0052(19) 0.0074(19) -0.0031(18)
C36 0.071(3) 0.044(3) 0.055(3) 0.010(2) -0.008(3) -0.002(2)
C37 0.077(3) 0.052(3) 0.055(3) 0.002(2) -0.029(3) -0.016(3)
C38 0.062(3) 0.042(2) 0.045(3) 0.000(2) -0.005(2) -0.013(2)
C39 0.047(3) 0.044(2) 0.033(2) -0.003(2) 0.0091(19) -0.005(2)
C40 0.065(3) 0.034(2) 0.051(3) -0.008(2) 0.023(2) -0.002(2)
C41 0.058(3) 0.032(2) 0.051(3) 0.001(2) 0.026(2) -0.0038(19)
C42 0.056(3) 0.033(2) 0.051(3) -0.010(2) 0.024(2) -0.012(2)
C43 0.101(4) 0.056(3) 0.058(3) -0.023(3) 0.046(3) -0.031(3)
C44 0.103(4) 0.079(4) 0.082(4) -0.044(3) 0.063(3) -0.059(3)
C45 0.074(3) 0.057(3) 0.072(4) -0.023(3) 0.035(3) -0.027(3)
C46 0.058(3) 0.044(3) 0.044(3) -0.001(2) 0.015(2) 0.002(2)
C47 0.042(2) 0.034(2) 0.033(2) 0.0011(18) 0.0087(18) 0.0042(17)
C48 0.039(2) 0.036(2) 0.028(2) -0.0023(18) 0.0114(17) 0.0036(17)
C49 0.040(2) 0.044(2) 0.030(2) -0.0049(19) 0.0070(18) 0.0035(18)
C50 0.046(2) 0.073(3) 0.038(3) -0.014(2) 0.017(2) 0.000(2)
C51 0.035(2) 0.102(4) 0.044(3) -0.012(3) 0.012(2) -0.002(2)
C52 0.040(2) 0.072(3) 0.037(3) -0.008(2) 0.005(2) 0.002(2)
C53 0.047(2) 0.032(2) 0.028(2) 0.0017(18) 0.005(2) 0.0075(18)
C54 0.052(2) 0.036(2) 0.036(3) 0.000(2) 0.003(2) 0.0006(19)
C55 0.060(3) 0.047(3) 0.063(3) -0.011(2) 0.012(2) -0.008(2)
C56 0.076(3) 0.063(3) 0.068(4) -0.023(3) 0.006(3) -0.018(3)
C57 0.061(3) 0.095(4) 0.058(4) -0.025(3) 0.006(3) -0.027(3)
C58 0.044(2) 0.086(4) 0.035(3) -0.005(3) 0.007(2) -0.014(2)
C59 0.037(2) 0.058(3) 0.028(2) -0.002(2) 0.0067(18) 0.0009(19)
C60 0.039(2) 0.053(3) 0.031(2) 0.001(2) 0.0096(19) 0.0061(19)
C61 0.050(3) 0.070(3) 0.043(3) 0.013(2) 0.015(2) 0.009(2)
C62 0.056(3) 0.112(5) 0.045(3) 0.033(3) 0.011(3) 0.019(3)
C63 0.045(3) 0.115(5) 0.041(3) 0.012(3) -0.004(2) -0.008(3)
C64 0.074(3) 0.065(3) 0.067(4) 0.027(3) 0.019(3) 0.019(3)
C65 0.089(4) 0.045(3) 0.071(4) 0.011(3) 0.026(3) 0.006(3)
C66 0.068(3) 0.044(3) 0.051(3) -0.002(2) 0.010(2) -0.005(2)
C67 0.071(3) 0.052(3) 0.063(4) 0.005(3) 0.010(3) 0.009(3)
C68 0.100(4) 0.065(4) 0.101(5) 0.021(4) 0.007(4) 0.028(3)
C69 0.120(5) 0.052(3) 0.079(5) 0.027(3) 0.004(4) -0.001(4)
C70 0.096(4) 0.049(3) 0.048(3) 0.009(2) 0.003(3) -0.012(3)
C71 0.070(3) 0.048(3) 0.030(3) 0.002(2) 0.007(2) -0.018(2)
C72 0.058(3) 0.052(3) 0.043(3) 0.003(2) 0.018(2) -0.010(2)
C73 0.085(4) 0.087(4) 0.068(4) 0.003(3) 0.045(3) -0.020(3)
C74 0.117(5) 0.097(5) 0.075(5) 0.010(4) 0.052(4) -0.040(4)
C75 0.135(6) 0.077(4) 0.052(4) 0.017(3) 0.030(4) -0.045(4)
C76 0.073(3) 0.076(4) 0.084(4) 0.006(3) 0.043(3) 0.014(3)
C77 0.106(5) 0.111(6) 0.142(7) 0.007(5) 0.079(5) 0.026(4)
C78 0.099(5) 0.139(7) 0.144(8) 0.000(6) 0.094(5) -0.011(5)
O1 0.0444(16) 0.0641(19) 0.0396(18) -0.0230(15) 0.0092(14) -0.0079(14)
O2 0.0660(18) 0.0403(16) 0.0444(19) -0.0084(14) 0.0239(15) -0.0204(14)
O3 0.0702(18) 0.0370(15) 0.0341(17) -0.0010(13) 0.0109(14) 0.0038(14)
O4 0.0409(14) 0.0614(18) 0.0286(16) -0.0164(14) 0.0102(12) -0.0076(13)
O5 0.0604(18) 0.0496(18) 0.058(2) -0.0211(16) 0.0306(16) -0.0202(15)
O6 0.0642(17) 0.0559(18) 0.0294(17) 0.0131(14) 0.0212(14) 0.0133(14)
O7 0.0624(19) 0.064(2) 0.0337(18) -0.0056(15) 0.0116(15) -0.0108(16)
O8 0.064(2) 0.074(2) 0.044(2) -0.0048(17) -0.0056(16) -0.0263(17)
O9 0.0454(16) 0.0405(15) 0.0329(17) -0.0037(12) 0.0115(13) -0.0015(12)
O10 0.0468(16) 0.0574(18) 0.0388(18) -0.0141(14) 0.0054(14) -0.0017(14)
O11 0.083(2) 0.060(2) 0.044(2) 0.0017(16) 0.0261(18) -0.0015(18)
O12 0.087(2) 0.087(3) 0.056(2) -0.031(2) 0.0316(19) -0.026(2)
O13 0.088(2) 0.0431(17) 0.049(2) -0.0021(16) 0.0304(17) -0.0088(16)
O14 0.0663(18) 0.0306(15) 0.0447(19) 0.0018(13) 0.0102(15) -0.0125(13)
O15 0.0427(16) 0.0528(17) 0.0295(16) 0.0056(13) 0.0102(12) 0.0017(13)
O16 0.0425(15) 0.0568(17) 0.0249(16) 0.0098(13) 0.0019(12) -0.0091(13)
O17 0.059(2) 0.063(2) 0.095(3) -0.034(2) 0.0273(19) -0.0176(16)
O18 0.0582(18) 0.0425(17) 0.070(2) -0.0152(16) 0.0108(17) -0.0026(15)
N1 0.0443(18) 0.041(2) 0.037(2) -0.0020(16) 0.0098(16) 0.0020(15)
N2 0.0474(19) 0.044(2) 0.038(2) -0.0088(17) 0.0091(16) -0.0054(16)
N3 0.049(2) 0.041(2) 0.037(2) 0.0028(16) 0.0035(17) 0.0004(17)
N4 0.051(2) 0.058(2) 0.042(2) 0.0013(19) 0.0193(17) 0.0007(18)
O1W 0.118(3) 0.120(3) 0.119(3) -0.0001(10) 0.0206(11) -0.0005(10)
O19 0.074(2) 0.072(2) 0.072(2) -0.0007(10) 0.0138(10) 0.0041(10)
C80 0.089(4) 0.089(4) 0.089(4) -0.0006(10) 0.0169(12) 0.0009(10)
C79 0.120(5) 0.120(5) 0.120(5) 0.0003(10) 0.0221(13) 0.0005(10)
O2W 0.154(8) 0.154(8) 0.154(8) 0.0004(10) 0.0279(18) 0.0005(10)

loop_
_atom_type_symbol
_atom_type_description
_atom_type_scat_dispersion_real
_atom_type_scat_dispersion_imag
_atom_type_scat_source
C C 0.0033 0.0016 'International Tables Vol C Tables 4.2.6.8 and 6.1.1.4'
H H 0.0000 0.0000 'International Tables Vol C Tables 4.2.6.8 and 6.1.1.4'
O O 0.0106 0.0060 'International Tables Vol C Tables 4.2.6.8 and 6.1.1.4'
N N 0.0061 0.0033 'International Tables Vol C Tables 4.2.6.8 and 6.1.1.4'
Co Co 0.3494 0.9721 'International Tables Vol C Tables 4.2.6.8 and 6.1.1.4'
Na Na 0.0362 0.0249 'International Tables Vol C Tables 4.2.6.8 and 6.1.1.4'

loop_
_geom_angle_atom_site_label_1
_geom_angle_atom_site_label_2
_geom_angle_atom_site_label_3
_geom_angle
_geom_angle_site_symmetry_1
_geom_angle_site_symmetry_3
O18 Co1 O16 98.69(12) 2_556 .
O18 Co1 O7 95.48(13) 2_556 3_556
O16 Co1 O7 141.71(13) . 3_556
O18 Co1 N4 92.08(14) 2_556 .
O16 Co1 N4 119.57(13) . .
O7 Co1 N4 95.11(14) 3_556 .
O18 Co1 N3 168.94(14) 2_556 .
O16 Co1 N3 83.99(11) . .
O7 Co1 N3 88.80(12) 3_556 .
N4 Co1 N3 77.36(14) . .
O18 Co1 O8 99.34(13) 2_556 3_556
O16 Co1 O8 85.06(11) . 3_556
O7 Co1 O8 57.53(11) 3_556 3_556
N4 Co1 O8 151.04(12) . 3_556
N3 Co1 O8 91.57(13) . 3_556
O18 Co1 Na1 82.93(10) 2_556 1_554
O16 Co1 Na1 46.70(8) . 1_554
O7 Co1 Na1 100.77(10) 3_556 1_554
N4 Co1 Na1 163.72(10) . 1_554
N3 Co1 Na1 106.33(10) . 1_554
O8 Co1 Na1 45.20(7) 3_556 1_554
O15 Co2 O14 97.77(11) . 2_556
O15 Co2 N2 103.81(12) . .
O14 Co2 N2 98.40(12) 2_556 .
O15 Co2 N1 83.12(12) . .
O14 Co2 N1 176.12(12) 2_556 .
N2 Co2 N1 77.73(13) . .
O15 Co2 O10 156.50(11) . 1_554
O14 Co2 O10 92.48(12) 2_556 1_554
N2 Co2 O10 95.48(12) . 1_554
N1 Co2 O10 88.07(12) . 1_554
O15 Co2 O9 99.27(10) . 1_554
O14 Co2 O9 88.08(10) 2_556 1_554
N2 Co2 O9 154.88(12) . 1_554
N1 Co2 O9 95.51(11) . 1_554
O10 Co2 O9 59.86(10) 1_554 1_554
O15 Co2 Na1 80.18(8) . 1_554
O14 Co2 Na1 49.03(8) 2_556 1_554
N2 Co2 Na1 147.13(10) . 1_554
N1 Co2 Na1 134.82(9) . 1_554
O10 Co2 Na1 90.93(8) 1_554 1_554
O9 Co2 Na1 47.18(7) 1_554 1_554
O11 Na1 O17 93.46(13) . 2_557
O11 Na1 O8 104.60(13) . 3_557
O17 Na1 O8 94.42(14) 2_557 3_557
O11 Na1 O16 173.08(13) . 1_556
O17 Na1 O16 81.76(12) 2_557 1_556
O8 Na1 O16 80.86(12) 3_557 1_556
O11 Na1 O9 90.45(12) . .
O17 Na1 O9 166.79(14) 2_557 .
O8 Na1 O9 96.80(12) 3_557 .
O16 Na1 O9 93.13(10) 1_556 .
O11 Na1 O14 91.07(12) . 2_557
O17 Na1 O14 92.55(12) 2_557 2_557
O8 Na1 O14 162.40(13) 3_557 2_557
O16 Na1 O14 84.17(10) 1_556 2_557
O9 Na1 O14 74.75(9) . 2_557
O11 Na1 C54 84.65(13) . 2_557
O17 Na1 C54 71.29(12) 2_557 2_557
O8 Na1 C54 163.66(14) 3_557 2_557
O16 Na1 C54 89.06(12) 1_556 2_557
O9 Na1 C54 96.56(10) . 2_557
O14 Na1 C54 22.70(9) 2_557 2_557
O11 Na1 Co1 142.52(10) . 1_556
O17 Na1 Co1 69.32(9) 2_557 1_556
O8 Na1 Co1 47.27(9) 3_557 1_556
O16 Na1 Co1 39.86(6) 1_556 1_556
O9 Na1 Co1 114.02(8) . 1_556
O14 Na1 Co1 121.64(9) 2_557 1_556
C54 Na1 Co1 117.96(10) 2_557 1_556
O11 Na1 Co2 107.92(10) . 1_556
O17 Na1 Co2 123.99(11) 2_557 1_556
O8 Na1 Co2 126.63(10) 3_557 1_556
O16 Na1 Co2 71.18(7) 1_556 1_556
O9 Na1 Co2 42.93(6) . 1_556
O14 Na1 Co2 38.13(6) 2_557 1_556
C54 Na1 Co2 60.50(8) 2_557 1_556
Co1 Na1 Co2 109.29(4) 1_556 1_556
C2 C1 C6 120.0 . .
C2 C1 C7 119.7(3) . .
C6 C1 C7 120.2(3) . .
C1 C2 C3 120.0 . .
C1 C2 C8 120.6(3) . .
C3 C2 C8 119.4(3) . .
C4 C3 C2 120.4(3) . .
C4 C3 C9 122.1(3) . .
C2 C3 C9 117.5(3) . .
C3 C4 C5 119.5(3) . .
C3 C4 C10 120.6(3) . .
C5 C4 C10 119.9(3) . .
C6 C5 C4 120.0 . .
C6 C5 C11 120.2(3) . .
C4 C5 C11 119.7(3) . .
C5 C6 C1 119.9(3) . .
C5 C6 C12 120.2(3) . .
C1 C6 C12 119.8(3) . .
O6 C7 C1 108.0(3) . .
O6 C7 H7A 110.1 . .
C1 C7 H7A 110.1 . .
O6 C7 H7B 110.1 . .
C1 C7 H7B 110.1 . .
H7A C7 H7B 108.4 . .
O1 C8 C2 107.2(3) . .
O1 C8 H8A 110.3 . .
C2 C8 H8A 110.3 . .
O1 C8 H8B 110.3 . .
C2 C8 H8B 110.3 . .
H8A C8 H8B 108.5 . .
O2 C9 C3 106.3(3) . .
O2 C9 H9A 110.5 . .
C3 C9 H9A 110.5 . .
O2 C9 H9B 110.5 . .
C3 C9 H9B 110.5 . .
H9A C9 H9B 108.7 . .
O3 C10 C4 107.1(3) . .
O3 C10 H10A 110.3 . .
C4 C10 H10A 110.3 . .
O3 C10 H10B 110.3 . .
C4 C10 H10B 110.3 . .
H10A C10 H10B 108.5 . .
O4 C11 C5 109.7(3) . .
O4 C11 H11A 109.7 . .
C5 C11 H11A 109.7 . .
O4 C11 H11B 109.7 . .
C5 C11 H11B 109.7 . .
H11A C11 H11B 108.2 . .
O5 C12 C6 106.0(3) . .
O5 C12 H12A 110.5 . .
C6 C12 H12A 110.5 . .
O5 C12 H12B 110.5 . .
C6 C12 H12B 110.5 . .
H12A C12 H12B 108.7 . .
O6 C13 C14 124.4(4) . .
O6 C13 C18 115.3(3) . .
C14 C13 C18 120.4(4) . .
C13 C14 C15 118.8(4) . .
C13 C14 H14 120.6 . .
C15 C14 H14 120.6 . .
C14 C15 C16 121.7(4) . .
C14 C15 H15 119.2 . .
C16 C15 H15 119.2 . .
C17 C16 C15 119.4(4) . .
C17 C16 H16 120.3 . .
C15 C16 H16 120.3 . .
C16 C17 C18 119.4(4) . .
C16 C17 C19 119.7(4) . .
C18 C17 C19 120.9(3) . .
C13 C18 C17 120.3(4) . .
C13 C18 H18 119.9 . .
C17 C18 H18 119.9 . .
O16 C19 O15 123.7(4) . .
O16 C19 C17 119.5(3) . .
O15 C19 C17 116.8(3) . .
C25 C20 C21 119.9(4) . .
C25 C20 O1 124.9(4) . .
C21 C20 O1 115.2(4) . .
C20 C21 C22 119.2(4) . .
C20 C21 H21 120.4 . .
C22 C21 H21 120.4 . .
C23 C22 C21 120.6(5) . .
C23 C22 H22 119.7 . .
C21 C22 H22 119.7 . .
C24 C23 C22 120.1(4) . .
C24 C23 H23 120.0 . .
C22 C23 H23 120.0 . .
C23 C24 C25 119.6(4) . .
C23 C24 C26 120.5(4) . .
C25 C24 C26 119.8(4) . .
C20 C25 C24 120.6(4) . .
C20 C25 H25 119.7 . .
C24 C25 H25 119.7 . .
O8 C26 O7 121.4(4) . .
O8 C26 C24 120.8(4) . .
O7 C26 C24 117.8(4) . .
O2 C27 C28 115.0(4) . .
O2 C27 C32 124.4(4) . .
C28 C27 C32 120.5(4) . .
C29 C28 C27 119.4(4) . .
C29 C28 H28 120.3 . .
C27 C28 H28 120.3 . .
C28 C29 C30 120.6(4) . .
C28 C29 H29 119.7 . .
C30 C29 H29 119.7 . .
C31 C30 C29 120.1(4) . .
C31 C30 H30 119.9 . .
C29 C30 H30 119.9 . .
C30 C31 C32 120.6(4) . .
C30 C31 C54 120.1(4) . .
C32 C31 C54 119.3(4) . .
C31 C32 C27 118.8(4) . .
C31 C32 H32 120.6 . .
C27 C32 H32 120.6 . .
C38 C33 C34 120.5(4) . .
C38 C33 O3 123.1(4) . .
C34 C33 O3 116.2(3) . .
C33 C34 C35 120.1(4) . .
C33 C34 H34 119.9 . .
C35 C34 H34 119.9 . .
C36 C35 C34 118.8(4) . .
C36 C35 C39 121.3(4) . .
C34 C35 C39 119.8(3) . .
C35 C36 C37 120.3(4) . .
C35 C36 H36 119.8 . .
C37 C36 H36 119.8 . .
C38 C37 C36 121.1(4) . .
C38 C37 H37 119.4 . .
C36 C37 H37 119.4 . .
C33 C38 C37 118.9(4) . .
C33 C38 H38 120.5 . .
C37 C38 H38 120.5 . .
O17 C39 O18 125.7(4) . .
O17 C39 C35 118.2(4) . .
O18 C39 C35 116.1(4) . .
C41 C40 C45 119.5(5) . .
C41 C40 C46 117.8(4) . .
C45 C40 C46 122.6(4) . .
C40 C41 C42 120.3(4) . .
C40 C41 H41 119.9 . .
C42 C41 H41 119.9 . .
O5 C42 C43 124.2(4) . .
O5 C42 C41 116.2(4) . .
C43 C42 C41 119.5(4) . .
C44 C43 C42 120.1(5) . .
C44 C43 H43 119.9 . .
C42 C43 H43 119.9 . .
C43 C44 C45 120.5(5) . .
C43 C44 H44 119.7 . .
C45 C44 H44 119.7 . .
C44 C45 C40 119.9(4) . .
C44 C45 H45 120.1 . .
C40 C45 H45 120.1 . .
O11 C46 O12 123.7(5) . .
O11 C46 C40 121.5(4) . .
O12 C46 C40 114.7(4) . .
C48 C47 C52 119.6(4) . .
C48 C47 C53 120.8(3) . .
C52 C47 C53 119.7(4) . .
C49 C48 C47 120.2(4) . .
C49 C48 H48 119.9 . .
C47 C48 H48 119.9 . .
O4 C49 C48 116.3(3) . .
O4 C49 C50 123.8(4) . .
C48 C49 C50 119.9(4) . .
C51 C50 C49 119.0(4) . .
C51 C50 H50 120.5 . .
C49 C50 H50 120.5 . .
C52 C51 C50 121.6(4) . .
C52 C51 H51 119.2 . .
C50 C51 H51 119.2 . .
C51 C52 C47 119.7(4) . .
C51 C52 H52 120.2 . .
C47 C52 H52 120.2 . .
O9 C53 O10 119.9(4) . .
O9 C53 C47 121.7(3) . .
O10 C53 C47 118.4(4) . .
O14 C54 O13 123.0(4) . .
O14 C54 C31 119.3(4) . .
O13 C54 C31 117.7(4) . .
O14 C54 Na1 50.82(19) . 2_547
O13 C54 Na1 102.4(3) . 2_547
C31 C54 Na1 115.2(3) . 2_547
N2 C55 C56 122.4(5) . .
N2 C55 H55 118.8 . .
C56 C55 H55 118.8 . .
C57 C56 C55 120.0 . .
C57 C56 H56 120.0 . .
C55 C56 H56 120.0 . .
C56 C57 C58 120.2(4) . .
C56 C57 H57 119.9 . .
C58 C57 H57 119.9 . .
C59 C58 C57 116.3(4) . .
C59 C58 C63 118.6(5) . .
C57 C58 C63 125.0(4) . .
N2 C59 C58 123.4(4) . .
N2 C59 C60 116.9(3) . .
C58 C59 C60 119.6(4) . .
N1 C60 C61 123.1(4) . .
N1 C60 C59 117.2(3) . .
C61 C60 C59 119.8(4) . .
C60 C61 C64 116.3(4) . .
C60 C61 C62 118.6(5) . .
C64 C61 C62 125.1(5) . .
C63 C62 C61 121.5(5) . .
C63 C62 H62 119.2 . .
C61 C62 H62 119.2 . .
C62 C63 C58 121.8(4) . .
C62 C63 H63 119.1 . .
C58 C63 H63 119.1 . .
C65 C64 C61 120.5(4) . .
C65 C64 H64 119.8 . .
C61 C64 H64 119.8 . .
C64 C65 C66 119.4(5) . .
C64 C65 H65 120.3 . .
C66 C65 H65 120.3 . .
N1 C66 C65 122.6(4) . .
N1 C66 H66 118.7 . .
C65 C66 H66 118.7 . .
N3 C67 C68 122.6(5) . .
N3 C67 H67 118.7 . .
C68 C67 H67 118.7 . .
C69 C68 C67 119.8(6) . .
C69 C68 H68 120.1 . .
C67 C68 H68 120.1 . .
C68 C69 C70 119.7(5) . .
C68 C69 H69 120.1 . .
C70 C69 H69 120.1 . .
C69 C70 C71 117.5(6) . .
C69 C70 C75 125.2(6) . .
C71 C70 C75 117.3(6) . .
N3 C71 C70 122.7(5) . .
N3 C71 C72 116.7(4) . .
C70 C71 C72 120.6(5) . .
N4 C72 C73 123.5(5) . .
N4 C72 C71 117.5(4) . .
C73 C72 C71 119.0(5) . .
C78 C73 C72 116.3(6) . .
C78 C73 C74 124.5(6) . .
C72 C73 C74 119.2(6) . .
C75 C74 C73 122.0(6) . .
C75 C74 H74 119.0 . .
C73 C74 H74 119.0 . .
C74 C75 C70 121.9(6) . .
C74 C75 H75 119.0 . .
C70 C75 H75 119.0 . .
N4 C76 C77 123.1(6) . .
N4 C76 H76 118.4 . .
C77 C76 H76 118.4 . .
C78 C77 C76 119.0(6) . .
C78 C77 H77 120.5 . .
C76 C77 H77 120.5 . .
C77 C78 C73 120.5(6) . .
C77 C78 H78 119.8 . .
C73 C78 H78 119.8 . .
C20 O1 C8 116.8(3) . .
C27 O2 C9 117.3(3) . .
C33 O3 C10 117.8(3) . .
C49 O4 C11 116.5(3) . .
C42 O5 C12 118.4(3) . .
C13 O6 C7 115.4(3) . .
C26 O7 Co1 96.7(2) . 3_556
C26 O8 Na1 158.3(3) . 3_557
C26 O8 Co1 84.3(3) . 3_556
Na1 O8 Co1 87.54(11) 3_557 3_556
C53 O9 Co2 87.2(2) . 1_556
C53 O9 Na1 123.3(2) . .
Co2 O9 Na1 89.88(10) 1_556 .
C53 O10 Co2 93.0(2) . 1_556
C46 O11 Na1 150.8(3) . .
C46 O12 H12 109.5 . .
C54 O14 Co2 157.5(3) . 2_546
C54 O14 Na1 106.5(2) . 2_547
Co2 O14 Na1 92.84(10) 2_546 2_547
C19 O15 Co2 132.7(3) . .
C19 O16 Co1 132.2(3) . .
C19 O16 Na1 131.2(2) . 1_554
Co1 O16 Na1 93.43(10) . 1_554
C39 O17 Na1 132.9(3) . 2_547
C39 O18 Co1 127.4(3) . 2_546
C66 N1 C60 118.1(4) . .
C66 N1 Co2 127.9(3) . .
C60 N1 Co2 114.0(3) . .
C55 N2 C59 117.7(4) . .
C55 N2 Co2 128.2(3) . .
C59 N2 Co2 114.1(3) . .
C67 N3 C71 117.7(4) . .
C67 N3 Co1 129.2(3) . .
C71 N3 Co1 113.1(3) . .
C76 N4 C72 117.6(4) . .
C76 N4 Co1 127.2(4) . .
C72 N4 Co1 115.3(3) . .
O19 C80 C79 119.0(12) . .

loop_
_geom_bond_atom_site_label_1
_geom_bond_atom_site_label_2
_geom_bond_distance
_geom_bond_site_symmetry_2
Co1 O18 2.005(3) 2_556
Co1 O16 2.083(2) .
Co1 O7 2.098(3) 3_556
Co1 N4 2.100(4) .
Co1 N3 2.158(3) .
Co1 O8 2.385(4) 3_556
Co1 Na1 3.2438(16) 1_554
Co2 O15 2.049(3) .
Co2 O14 2.049(3) 2_556
Co2 N2 2.123(3) .
Co2 N1 2.127(3) .
Co2 O10 2.130(3) 1_554
Co2 O9 2.258(3) 1_554
Co2 Na1 3.3153(14) 1_554
Na1 O11 2.246(4) .
Na1 O17 2.292(3) 2_557
Na1 O8 2.304(3) 3_557
Na1 O16 2.365(3) 1_556
Na1 O9 2.432(3) .
Na1 O14 2.506(3) 2_557
Na1 C54 3.101(4) 2_557
Na1 Co1 3.2438(15) 1_556
Na1 Co2 3.3153(14) 1_556
C1 C2 1.391(5) .
C1 C6 1.402(5) .
C1 C7 1.505(5) .
C2 C3 1.404(5) .
C2 C8 1.506(5) .
C3 C4 1.393(5) .
C3 C9 1.522(5) .
C4 C5 1.409(5) .
C4 C10 1.511(5) .
C5 C6 1.399(5) .
C5 C11 1.506(5) .
C6 C12 1.505(5) .
C7 O6 1.434(5) .
C7 H7A 0.9700 .
C7 H7B 0.9700 .
C8 O1 1.428(5) .
C8 H8A 0.9700 .
C8 H8B 0.9700 .
C9 O2 1.437(5) .
C9 H9A 0.9700 .
C9 H9B 0.9700 .
C10 O3 1.430(5) .
C10 H10A 0.9700 .
C10 H10B 0.9700 .
C11 O4 1.432(5) .
C11 H11A 0.9700 .
C11 H11B 0.9700 .
C12 O5 1.426(5) .
C12 H12A 0.9700 .
C12 H12B 0.9700 .
C13 O6 1.376(5) .
C13 C14 1.381(6) .
C13 C18 1.386(6) .
C14 C15 1.382(6) .
C14 H14 0.9300 .
C15 C16 1.383(6) .
C15 H15 0.9300 .
C16 C17 1.382(6) .
C16 H16 0.9300 .
C17 C18 1.396(5) .
C17 C19 1.492(6) .
C18 H18 0.9300 .
C19 O16 1.251(4) .
C19 O15 1.265(4) .
C20 C25 1.371(6) .
C20 C21 1.372(6) .
C20 O1 1.373(5) .
C21 C22 1.390(7) .
C21 H21 0.9300 .
C22 C23 1.370(7) .
C22 H22 0.9300 .
C23 C24 1.364(6) .
C23 H23 0.9300 .
C24 C25 1.386(5) .
C24 C26 1.504(6) .
C25 H25 0.9300 .
C26 O8 1.229(5) .
C26 O7 1.263(5) .
C27 O2 1.371(5) .
C27 C28 1.381(6) .
C27 C32 1.395(6) .
C28 C29 1.375(6) .
C28 H28 0.9300 .
C29 C30 1.375(6) .
C29 H29 0.9300 .
C30 C31 1.371(6) .
C30 H30 0.9300 .
C31 C32 1.382(5) .
C31 C54 1.512(6) .
C32 H32 0.9300 .
C33 C38 1.368(5) .
C33 C34 1.383(5) .
C33 O3 1.389(5) .
C34 C35 1.384(6) .
C34 H34 0.9300 .
C35 C36 1.371(6) .
C35 C39 1.516(6) .
C36 C37 1.372(6) .
C36 H36 0.9300 .
C37 C38 1.369(6) .
C37 H37 0.9300 .
C38 H38 0.9300 .
C39 O17 1.223(5) .
C39 O18 1.257(5) .
C40 C41 1.379(6) .
C40 C45 1.387(7) .
C40 C46 1.479(7) .
C41 C42 1.384(6) .
C41 H41 0.9300 .
C42 O5 1.365(5) .
C42 C43 1.383(6) .
C43 C44 1.368(7) .
C43 H43 0.9300 .
C44 C45 1.373(7) .
C44 H44 0.9300 .
C45 H45 0.9300 .
C46 O11 1.207(5) .
C46 O12 1.304(5) .
C47 C48 1.388(5) .
C47 C52 1.394(6) .
C47 C53 1.486(6) .
C48 C49 1.383(5) .
C48 H48 0.9300 .
C49 O4 1.372(4) .
C49 C50 1.395(6) .
C50 C51 1.381(6) .
C50 H50 0.9300 .
C51 C52 1.364(6) .
C51 H51 0.9300 .
C52 H52 0.9300 .
C53 O9 1.266(5) .
C53 O10 1.267(4) .
C54 O14 1.248(5) .
C54 O13 1.260(5) .
C54 Na1 3.101(4) 2_547
C55 N2 1.330(5) .
C55 C56 1.396(7) .
C55 H55 0.9300 .
C56 C57 1.337(7) .
C56 H56 0.9300 .
C57 C58 1.413(7) .
C57 H57 0.9300 .
C58 C59 1.399(6) .
C58 C63 1.430(7) .
C59 N2 1.356(5) .
C59 C60 1.434(6) .
C60 N1 1.354(5) .
C60 C61 1.406(6) .
C61 C64 1.409(7) .
C61 C62 1.424(7) .
C62 C63 1.326(8) .
C62 H62 0.9300 .
C63 H63 0.9300 .
C64 C65 1.345(7) .
C64 H64 0.9300 .
C65 C66 1.396(7) .
C65 H65 0.9300 .
C66 N1 1.325(5) .
C66 H66 0.9300 .
C67 N3 1.307(6) .
C67 C68 1.404(7) .
C67 H67 0.9300 .
C68 C69 1.350(9) .
C68 H68 0.9300 .
C69 C70 1.375(8) .
C69 H69 0.9300 .
C70 C71 1.408(6) .
C70 C75 1.452(8) .
C71 N3 1.361(6) .
C71 C72 1.428(6) .
C72 N4 1.343(5) .
C72 C73 1.410(7) .
C73 C78 1.384(9) .
C73 C74 1.416(9) .
C74 C75 1.309(9) .
C74 H74 0.9300 .
C75 H75 0.9300 .
C76 N4 1.315(6) .
C76 C77 1.390(9) .
C76 H76 0.9300 .
C77 C78 1.353(10) .
C77 H77 0.9300 .
C78 H78 0.9300 .
O7 Co1 2.098(3) 3_556
O8 Na1 2.304(3) 3_557
O8 Co1 2.385(4) 3_556
O9 Co2 2.258(3) 1_556
O10 Co2 2.130(3) 1_556
O12 H12 0.8200 .
O14 Co2 2.049(3) 2_546
O14 Na1 2.506(3) 2_547
O16 Na1 2.365(3) 1_554
O17 Na1 2.292(3) 2_547
O18 Co1 2.005(3) 2_546
O19 C80 1.277(14) .
C80 C79 1.526(19) .
O2W O3W 1.60(3) .

loop_
_geom_hbond_atom_site_label_D
_geom_hbond_atom_site_label_H
_geom_hbond_atom_site_label_A
_geom_hbond_distance_DH
_geom_hbond_distance_HA
_geom_hbond_distance_DA
_geom_hbond_angle_DHA
_geom_hbond_site_symmetry_A
O12 H12 O13 0.82 1.80 2.583(5) 159.7 2_557

loop_
_geom_torsion_atom_site_label_1
_geom_torsion_atom_site_label_2
_geom_torsion_atom_site_label_3
_geom_torsion_atom_site_label_4
_geom_torsion
_geom_torsion_site_symmetry_1
_geom_torsion_site_symmetry_4
C6 C1 C2 C3 3.5(6) . .
C7 C1 C2 C3 -173.1(4) . .
C6 C1 C2 C8 -176.2(3) . .
C7 C1 C2 C8 7.2(5) . .
C1 C2 C3 C4 -3.7(6) . .
C8 C2 C3 C4 175.9(4) . .
C1 C2 C3 C9 174.4(3) . .
C8 C2 C3 C9 -6.0(5) . .
C2 C3 C4 C5 0.4(6) . .
C9 C3 C4 C5 -177.6(4) . .
C2 C3 C4 C10 179.7(4) . .
C9 C3 C4 C10 1.7(6) . .
C3 C4 C5 C6 3.1(6) . .
C10 C4 C5 C6 -176.2(4) . .
C3 C4 C5 C11 -178.9(3) . .
C10 C4 C5 C11 1.8(6) . .
C4 C5 C6 C1 -3.3(5) . .
C11 C5 C6 C1 178.7(4) . .
C4 C5 C6 C12 174.6(4) . .
C11 C5 C6 C12 -3.4(5) . .
C2 C1 C6 C5 0.0(6) . .
C7 C1 C6 C5 176.6(3) . .
C2 C1 C6 C12 -177.9(4) . .
C7 C1 C6 C12 -1.3(5) . .
C2 C1 C7 O6 -100.8(4) . .
C6 C1 C7 O6 82.6(4) . .
C1 C2 C8 O1 -91.6(4) . .
C3 C2 C8 O1 88.8(4) . .
C4 C3 C9 O2 -104.7(4) . .
C2 C3 C9 O2 77.3(4) . .
C3 C4 C10 O3 52.2(5) . .
C5 C4 C10 O3 -128.6(4) . .
C6 C5 C11 O4 103.0(4) . .
C4 C5 C11 O4 -75.0(4) . .
C5 C6 C12 O5 -74.3(4) . .
C1 C6 C12 O5 103.6(4) . .
O6 C13 C14 C15 178.5(4) . .
C18 C13 C14 C15 -0.9(6) . .
C13 C14 C15 C16 -0.2(7) . .
C14 C15 C16 C17 1.4(7) . .
C15 C16 C17 C18 -1.5(6) . .
C15 C16 C17 C19 179.1(4) . .
O6 C13 C18 C17 -178.7(3) . .
C14 C13 C18 C17 0.8(6) . .
C16 C17 C18 C13 0.4(5) . .
C19 C17 C18 C13 179.9(3) . .
C16 C17 C19 O16 -34.9(5) . .
C18 C17 C19 O16 145.7(4) . .
C16 C17 C19 O15 144.5(4) . .
C18 C17 C19 O15 -34.9(5) . .
C25 C20 C21 C22 2.1(8) . .
O1 C20 C21 C22 -178.3(5) . .
C20 C21 C22 C23 -1.6(9) . .
C21 C22 C23 C24 0.1(9) . .
C22 C23 C24 C25 0.9(7) . .
C22 C23 C24 C26 -177.5(5) . .
C21 C20 C25 C24 -1.1(7) . .
O1 C20 C25 C24 179.4(4) . .
C23 C24 C25 C20 -0.4(6) . .
C26 C24 C25 C20 177.9(4) . .
C23 C24 C26 O8 3.2(6) . .
C25 C24 C26 O8 -175.2(4) . .
C23 C24 C26 O7 -179.5(4) . .
C25 C24 C26 O7 2.1(6) . .
O2 C27 C28 C29 178.1(4) . .
C32 C27 C28 C29 0.3(6) . .
C27 C28 C29 C30 -1.1(7) . .
C28 C29 C30 C31 -0.1(7) . .
C29 C30 C31 C32 2.1(6) . .
C29 C30 C31 C54 -177.0(4) . .
C30 C31 C32 C27 -2.8(6) . .
C54 C31 C32 C27 176.3(3) . .
O2 C27 C32 C31 -175.9(4) . .
C28 C27 C32 C31 1.6(6) . .
C38 C33 C34 C35 -4.0(7) . .
O3 C33 C34 C35 170.7(4) . .
C33 C34 C35 C36 2.6(7) . .
C33 C34 C35 C39 178.8(4) . .
C34 C35 C36 C37 0.0(7) . .
C39 C35 C36 C37 -176.1(5) . .
C35 C36 C37 C38 -1.4(9) . .
C34 C33 C38 C37 2.7(7) . .
O3 C33 C38 C37 -171.6(5) . .
C36 C37 C38 C33 0.0(8) . .
C36 C35 C39 O17 114.0(5) . .
C34 C35 C39 O17 -62.1(6) . .
C36 C35 C39 O18 -67.5(6) . .
C34 C35 C39 O18 116.4(5) . .
C45 C40 C41 C42 -1.7(6) . .
C46 C40 C41 C42 178.5(4) . .
C40 C41 C42 O5 177.5(4) . .
C40 C41 C42 C43 -1.2(6) . .
O5 C42 C43 C44 -176.7(5) . .
C41 C42 C43 C44 1.9(8) . .
C42 C43 C44 C45 0.3(9) . .
C43 C44 C45 C40 -3.2(9) . .
C41 C40 C45 C44 3.8(8) . .
C46 C40 C45 C44 -176.4(5) . .
C41 C40 C46 O11 3.5(6) . .
C45 C40 C46 O11 -176.2(4) . .
C41 C40 C46 O12 -174.2(4) . .
C45 C40 C46 O12 6.0(6) . .
C52 C47 C48 C49 1.4(6) . .
C53 C47 C48 C49 -178.7(3) . .
C47 C48 C49 O4 179.8(3) . .
C47 C48 C49 C50 -1.0(6) . .
O4 C49 C50 C51 178.9(4) . .
C48 C49 C50 C51 -0.3(7) . .
C49 C50 C51 C52 1.1(8) . .
C50 C51 C52 C47 -0.7(8) . .
C48 C47 C52 C51 -0.5(6) . .
C53 C47 C52 C51 179.6(4) . .
C48 C47 C53 O9 6.0(5) . .
C52 C47 C53 O9 -174.2(4) . .
C48 C47 C53 O10 -174.7(3) . .
C52 C47 C53 O10 5.2(6) . .
C30 C31 C54 O14 10.6(6) . .
C32 C31 C54 O14 -168.5(4) . .
C30 C31 C54 O13 -170.9(4) . .
C32 C31 C54 O13 10.0(5) . .
C30 C31 C54 Na1 68.1(4) . 2_547
C32 C31 C54 Na1 -111.0(3) . 2_547
N2 C55 C56 C57 0.6(8) . .
C55 C56 C57 C58 0.0(9) . .
C56 C57 C58 C59 0.0(8) . .
C56 C57 C58 C63 177.6(5) . .
C57 C58 C59 N2 -0.6(7) . .
C63 C58 C59 N2 -178.4(4) . .
C57 C58 C59 C60 -179.9(4) . .
C63 C58 C59 C60 2.3(6) . .
N2 C59 C60 N1 -0.8(6) . .
C58 C59 C60 N1 178.6(4) . .
N2 C59 C60 C61 179.4(4) . .
C58 C59 C60 C61 -1.2(6) . .
N1 C60 C61 C64 0.3(7) . .
C59 C60 C61 C64 -179.9(4) . .
N1 C60 C61 C62 180.0(4) . .
C59 C60 C61 C62 -0.2(6) . .
C60 C61 C62 C63 0.5(8) . .
C64 C61 C62 C63 -179.8(5) . .
C61 C62 C63 C58 0.7(8) . .
C59 C58 C63 C62 -2.1(8) . .
C57 C58 C63 C62 -179.6(5) . .
C60 C61 C64 C65 -0.8(7) . .
C62 C61 C64 C65 179.5(5) . .
C61 C64 C65 C66 0.8(8) . .
C64 C65 C66 N1 -0.3(8) . .
N3 C67 C68 C69 0.1(9) . .
C67 C68 C69 C70 -0.4(10) . .
C68 C69 C70 C71 0.3(8) . .
C68 C69 C70 C75 179.7(6) . .
C69 C70 C71 N3 0.1(7) . .
C75 C70 C71 N3 -179.3(4) . .
C69 C70 C71 C72 -179.0(5) . .
C75 C70 C71 C72 1.6(7) . .
N3 C71 C72 N4 0.5(6) . .
C70 C71 C72 N4 179.7(4) . .
N3 C71 C72 C73 179.8(4) . .
C70 C71 C72 C73 -1.0(7) . .
N4 C72 C73 C78 0.3(8) . .
C71 C72 C73 C78 -179.0(5) . .
N4 C72 C73 C74 179.7(5) . .
C71 C72 C73 C74 0.4(8) . .
C78 C73 C74 C75 178.8(7) . .
C72 C73 C74 C75 -0.5(10) . .
C73 C74 C75 C70 1.1(10) . .
C69 C70 C75 C74 178.9(6) . .
C71 C70 C75 C74 -1.7(9) . .
N4 C76 C77 C78 0.1(12) . .
C76 C77 C78 C73 0.4(13) . .
C72 C73 C78 C77 -0.6(11) . .
C74 C73 C78 C77 -179.9(7) . .
C25 C20 O1 C8 -13.1(6) . .
C21 C20 O1 C8 167.3(4) . .
C2 C8 O1 C20 -168.1(3) . .
C28 C27 O2 C9 166.4(4) . .
C32 C27 O2 C9 -16.0(5) . .
C3 C9 O2 C27 -173.0(3) . .
C38 C33 O3 C10 -47.0(6) . .
C34 C33 O3 C10 138.5(4) . .
C4 C10 O3 C33 -167.2(3) . .
C48 C49 O4 C11 174.1(3) . .
C50 C49 O4 C11 -5.1(6) . .
C5 C11 O4 C49 -173.5(3) . .
C43 C42 O5 C12 22.5(6) . .
C41 C42 O5 C12 -156.0(4) . .
C6 C12 O5 C42 143.5(4) . .
C14 C13 O6 C7 -6.0(5) . .
C18 C13 O6 C7 173.5(3) . .
C1 C7 O6 C13 -174.7(3) . .
O8 C26 O7 Co1 -1.7(4) . 3_556
C24 C26 O7 Co1 -179.0(3) . 3_556
O7 C26 O8 Na1 70.1(10) . 3_557
C24 C26 O8 Na1 -112.7(8) . 3_557
O7 C26 O8 Co1 1.5(4) . 3_556
C24 C26 O8 Co1 178.7(3) . 3_556
O10 C53 O9 Co2 1.7(3) . 1_556
C47 C53 O9 Co2 -179.0(3) . 1_556
O10 C53 O9 Na1 89.7(4) . .
C47 C53 O9 Na1 -90.9(4) . .
O11 Na1 O9 C53 29.7(3) . .
O17 Na1 O9 C53 -77.6(7) 2_557 .
O8 Na1 O9 C53 134.5(3) 3_557 .
O16 Na1 O9 C53 -144.4(3) 1_556 .
O14 Na1 O9 C53 -61.3(3) 2_557 .
C54 Na1 O9 C53 -55.0(3) 2_557 .
Co1 Na1 O9 C53 -179.6(3) 1_556 .
Co2 Na1 O9 C53 -86.6(3) 1_556 .
O11 Na1 O9 Co2 116.30(11) . 1_556
O17 Na1 O9 Co2 9.0(6) 2_557 1_556
O8 Na1 O9 Co2 -138.94(12) 3_557 1_556
O16 Na1 O9 Co2 -57.78(10) 1_556 1_556
O14 Na1 O9 Co2 25.31(9) 2_557 1_556
C54 Na1 O9 Co2 31.64(12) 2_557 1_556
Co1 Na1 O9 Co2 -92.97(8) 1_556 1_556
O9 C53 O10 Co2 -1.8(4) . 1_556
C47 C53 O10 Co2 178.8(3) . 1_556
O12 C46 O11 Na1 -27.4(9) . .
C40 C46 O11 Na1 155.0(4) . .
O17 Na1 O11 C46 100.7(6) 2_557 .
O8 Na1 O11 C46 -163.8(6) 3_557 .
O16 Na1 O11 C46 54.6(13) 1_556 .
O9 Na1 O11 C46 -66.7(6) . .
O14 Na1 O11 C46 8.1(6) 2_557 .
C54 Na1 O11 C46 29.9(6) 2_557 .
Co1 Na1 O11 C46 160.5(6) 1_556 .
Co2 Na1 O11 C46 -26.8(6) 1_556 .
O13 C54 O14 Co2 133.3(7) . 2_546
C31 C54 O14 Co2 -48.2(9) . 2_546
Na1 C54 O14 Co2 -148.2(9) 2_547 2_546
O13 C54 O14 Na1 -78.5(4) . 2_547
C31 C54 O14 Na1 100.0(3) . 2_547
O16 C19 O15 Co2 14.1(6) . .
C17 C19 O15 Co2 -165.3(2) . .
O14 Co2 O15 C19 34.7(3) 2_556 .
N2 Co2 O15 C19 135.3(3) . .
N1 Co2 O15 C19 -149.1(3) . .
O10 Co2 O15 C19 -80.4(4) 1_554 .
O9 Co2 O15 C19 -54.6(3) 1_554 .
Na1 Co2 O15 C19 -11.3(3) 1_554 .
O15 C19 O16 Co1 148.4(3) . .
C17 C19 O16 Co1 -32.2(5) . .
O15 C19 O16 Na1 -5.6(6) . 1_554
C17 C19 O16 Na1 173.7(2) . 1_554
O18 Co1 O16 C19 127.6(4) 2_556 .
O7 Co1 O16 C19 -121.9(4) 3_556 .
N4 Co1 O16 C19 30.2(4) . .
N3 Co1 O16 C19 -41.5(4) . .
O8 Co1 O16 C19 -133.6(4) 3_556 .
Na1 Co1 O16 C19 -160.7(4) 1_554 .
O18 Co1 O16 Na1 -71.63(13) 2_556 1_554
O7 Co1 O16 Na1 38.8(2) 3_556 1_554
N4 Co1 O16 Na1 -169.04(13) . 1_554
N3 Co1 O16 Na1 119.19(13) . 1_554
O8 Co1 O16 Na1 27.09(11) 3_556 1_554
O18 C39 O17 Na1 16.9(7) . 2_547
C35 C39 O17 Na1 -164.8(3) . 2_547
O17 C39 O18 Co1 -3.8(7) . 2_546
C35 C39 O18 Co1 177.8(3) . 2_546
C65 C66 N1 C60 -0.3(7) . .
C65 C66 N1 Co2 177.2(4) . .
C61 C60 N1 C66 0.3(6) . .
C59 C60 N1 C66 -179.6(4) . .
C61 C60 N1 Co2 -177.6(3) . .
C59 C60 N1 Co2 2.6(5) . .
O15 Co2 N1 C66 74.1(4) . .
O14 Co2 N1 C66 178(44) 2_556 .
N2 Co2 N1 C66 179.9(4) . .
O10 Co2 N1 C66 -84.1(4) 1_554 .
O9 Co2 N1 C66 -24.6(4) 1_554 .
Na1 Co2 N1 C66 5.3(4) 1_554 .
O15 Co2 N1 C60 -108.3(3) . .
O14 Co2 N1 C60 -5(2) 2_556 .
N2 Co2 N1 C60 -2.5(3) . .
O10 Co2 N1 C60 93.5(3) 1_554 .
O9 Co2 N1 C60 153.0(3) 1_554 .
Na1 Co2 N1 C60 -177.1(2) 1_554 .
C56 C55 N2 C59 -1.2(7) . .
C56 C55 N2 Co2 -178.8(4) . .
C58 C59 N2 C55 1.2(6) . .
C60 C59 N2 C55 -179.5(4) . .
C58 C59 N2 Co2 179.1(3) . .
C60 C59 N2 Co2 -1.5(5) . .
O15 Co2 N2 C55 -100.5(4) . .
O14 Co2 N2 C55 -0.3(4) 2_556 .
N1 Co2 N2 C55 179.8(4) . .
O10 Co2 N2 C55 93.0(4) 1_554 .
O9 Co2 N2 C55 103.3(4) 1_554 .
Na1 Co2 N2 C55 -7.2(5) 1_554 .
O15 Co2 N2 C59 81.8(3) . .
O14 Co2 N2 C59 -178.0(3) 2_556 .
N1 Co2 N2 C59 2.1(3) . .
O10 Co2 N2 C59 -84.7(3) 1_554 .
O9 Co2 N2 C59 -74.4(4) 1_554 .
Na1 Co2 N2 C59 175.0(2) 1_554 .
C68 C67 N3 C71 0.2(7) . .
C68 C67 N3 Co1 178.7(4) . .
C70 C71 N3 C67 -0.4(6) . .
C72 C71 N3 C67 178.8(4) . .
C70 C71 N3 Co1 -179.1(3) . .
C72 C71 N3 Co1 0.0(5) . .
O18 Co1 N3 C67 -161.4(6) 2_556 .
O16 Co1 N3 C67 -56.7(4) . .
O7 Co1 N3 C67 85.6(4) 3_556 .
N4 Co1 N3 C67 -178.9(4) . .
O8 Co1 N3 C67 28.1(4) 3_556 .
Na1 Co1 N3 C67 -15.3(4) 1_554 .
O18 Co1 N3 C71 17.2(8) 2_556 .
O16 Co1 N3 C71 121.8(3) . .
O7 Co1 N3 C71 -95.9(3) 3_556 .
N4 Co1 N3 C71 -0.3(3) . .
O8 Co1 N3 C71 -153.3(3) 3_556 .
Na1 Co1 N3 C71 163.3(2) 1_554 .
C77 C76 N4 C72 -0.4(9) . .
C77 C76 N4 Co1 179.9(5) . .
C73 C72 N4 C76 0.1(7) . .
C71 C72 N4 C76 179.4(4) . .
C73 C72 N4 Co1 179.9(4) . .
C71 C72 N4 Co1 -0.8(5) . .
O18 Co1 N4 C76 3.7(4) 2_556 .
O16 Co1 N4 C76 104.9(4) . .
O7 Co1 N4 C76 -92.0(4) 3_556 .
N3 Co1 N4 C76 -179.6(4) . .
O8 Co1 N4 C76 -110.0(5) 3_556 .
Na1 Co1 N4 C76 75.3(6) 1_554 .
O18 Co1 N4 C72 -176.1(3) 2_556 .
O16 Co1 N4 C72 -74.8(3) . .
O7 Co1 N4 C72 88.2(3) 3_556 .
N3 Co1 N4 C72 0.6(3) . .
O8 Co1 N4 C72 70.3(4) 3_556 .
Na1 Co1 N4 C72 -104.4(4) 1_554 .
